data_4324812
loop_
_publ_author_name
'Justin J. Wilson'
'Stephen J. Lippard'

_publ_contact_author_address
;Department of Chemisry
Massachusetts Institute of Technology
Cambridge, MA 02139
;
_publ_contact_author_email lippard@mit.edu
_publ_contact_author_name 'Stephen J. Lippard'
_publ_contact_author_phone 617-253-1892
_publ_section_title
;
 Synthesis, Characterization, and Cytotoxicity of Platinum(IV) Carbamate
 Complexes
;
_journal_name_full 'Inorganic Chemistry'
_journal_page_first 3103
_journal_page_last 3115
_journal_paper_doi 10.1021/ic2000816
_journal_volume 50
_journal_year 2011
_chemical_formula_sum 'C31 H43 Cl2 N7 O7 Pt'
_chemical_formula_weight 891.71
_chemical_name_common 'Compound 11'
_chemical_name_systematic
; 
 ? 
;
_space_group_IT_number 2
_symmetry_cell_setting triclinic
_symmetry_space_group_name_Hall '-P 1'
_symmetry_space_group_name_H-M 'P -1'
_atom_sites_solution_hydrogens geom
_atom_sites_solution_primary direct
_atom_sites_solution_secondary difmap
_audit_creation_method SHELXL-97
_cell_angle_alpha 87.170(2)
_cell_angle_beta 77.548(2)
_cell_angle_gamma 75.264(2)
_cell_formula_units_Z 2
_cell_length_a 11.7178(14)
_cell_length_b 12.0190(15)
_cell_length_c 13.2152(16)
_cell_measurement_reflns_used 9928
_cell_measurement_temperature 100(2)
_cell_measurement_theta_max 28.20
_cell_measurement_theta_min 2.20
_cell_volume 1757.6(4)
_computing_cell_refinement 'Bruker SMART'
_computing_data_collection 'Bruker SMART'
_computing_data_reduction 'Bruker SAINT'
_computing_molecular_graphics 'Bruker SHELXTL'
_computing_publication_material 'Bruker SHELXTL'
_computing_structure_refinement 'SHELXL-97 (Sheldrick, 2008)'
_computing_structure_solution 'SHELXS-97 (Sheldrick, 2008)'
_diffrn_ambient_temperature 100(2)
_diffrn_measured_fraction_theta_full 0.988
_diffrn_measured_fraction_theta_max 0.988
_diffrn_measurement_device_type 'CCD area detector'
_diffrn_measurement_method 'phi and omega scans'
_diffrn_radiation_monochromator graphite
_diffrn_radiation_source 'fine-focus sealed tube'
_diffrn_radiation_type MoK\a
_diffrn_radiation_wavelength 0.71073
_diffrn_reflns_av_R_equivalents 0.0324
_diffrn_reflns_av_sigmaI/netI 0.0297
_diffrn_reflns_limit_h_max 15
_diffrn_reflns_limit_h_min -15
_diffrn_reflns_limit_k_max 16
_diffrn_reflns_limit_k_min -15
_diffrn_reflns_limit_l_max 17
_diffrn_reflns_limit_l_min -17
_diffrn_reflns_number 35819
_diffrn_reflns_theta_full 28.40
_diffrn_reflns_theta_max 28.40
_diffrn_reflns_theta_min 1.58
_exptl_absorpt_coefficient_mu 4.199
_exptl_absorpt_correction_T_max 0.8500
_exptl_absorpt_correction_T_min 0.6788
_exptl_absorpt_correction_type multi-scan
_exptl_absorpt_process_details 'Blessing, 1995'
_exptl_crystal_colour yellow
_exptl_crystal_density_diffrn 1.685
_exptl_crystal_description block
_exptl_crystal_F_000 892
_exptl_crystal_size_max 0.10
_exptl_crystal_size_mid 0.04
_exptl_crystal_size_min 0.04
_refine_diff_density_max 0.942
_refine_diff_density_min -0.712
_refine_diff_density_rms 0.089
_refine_ls_extinction_method none
_refine_ls_goodness_of_fit_ref 1.037
_refine_ls_hydrogen_treatment constr
_refine_ls_matrix_type full
_refine_ls_number_parameters 457
_refine_ls_number_reflns 8716
_refine_ls_number_restraints 170
_refine_ls_restrained_S_all 1.027
_refine_ls_R_factor_all 0.0227
_refine_ls_R_factor_gt 0.0191
_refine_ls_shift/su_max 0.001
_refine_ls_shift/su_mean 0.000
_refine_ls_structure_factor_coef Fsqd
_refine_ls_weighting_details 'calc w=1/[\s^2^(Fo^2^)+(0.0178P)^2^+0.6464P] where P=(Fo^2^+2Fc^2^)/3'
_refine_ls_weighting_scheme calc
_refine_ls_wR_factor_gt 0.0409
_refine_ls_wR_factor_ref 0.0421
_reflns_number_gt 8083
_reflns_number_total 8716
_reflns_threshold_expression >2sigma(I)
_cod_data_source_file ic2000816_si_003_9.cif
_cod_data_source_block Compound_11
_cod_database_code 4324812

loop_
_symmetry_equiv_pos_as_xyz
'x, y, z'
'-x, -y, -z'

loop_
_atom_site_label
_atom_site_type_symbol
_atom_site_fract_x
_atom_site_fract_y
_atom_site_fract_z
_atom_site_U_iso_or_equiv
_atom_site_adp_type
_atom_site_occupancy
_atom_site_symmetry_multiplicity
_atom_site_calc_flag
_atom_site_refinement_flags
_atom_site_disorder_assembly
_atom_site_disorder_group
Pt1 Pt 0.373987(7) 0.207858(7) 0.335072(5) 0.01179(3) Uani 1 1 d . . .
Cl1 Cl 0.46228(5) 0.35607(5) 0.35206(4) 0.02203(11) Uani 1 1 d . . .
Cl2 Cl 0.21425(5) 0.33463(5) 0.28121(4) 0.02571(13) Uani 1 1 d . . .
N1 N 0.51589(15) 0.09781(15) 0.38103(13) 0.0158(4) Uani 1 1 d . . .
H1A H 0.5212 0.1198 0.4444 0.024 Uiso 1 1 calc R . .
H1B H 0.5852 0.0990 0.3344 0.024 Uiso 1 1 calc R . .
H1C H 0.5049 0.0253 0.3848 0.024 Uiso 1 1 calc R . .
O1 O 0.28131(13) 0.23592(12) 0.48186(10) 0.0156(3) Uani 1 1 d . . .
O3 O 0.47553(13) 0.19479(13) 0.19005(10) 0.0166(3) Uani 1 1 d . . .
O4 O 0.43845(14) 0.03701(13) 0.12974(11) 0.0201(3) Uani 1 1 d . . .
O2 O 0.31649(13) 0.04594(12) 0.52111(11) 0.0169(3) Uani 1 1 d . . .
N3 N 0.22486(16) 0.17652(15) 0.64648(12) 0.0145(4) Uani 1 1 d . . .
H3 H 0.2189 0.1179 0.6881 0.017 Uiso 1 1 calc R . .
N2 N 0.29366(17) 0.07911(16) 0.32260(13) 0.0180(4) Uani 1 1 d . . .
H2A H 0.3190 0.0201 0.3649 0.027 Uiso 1 1 calc R . .
H2B H 0.3140 0.0535 0.2559 0.027 Uiso 1 1 calc R . .
H2C H 0.2121 0.1061 0.3415 0.027 Uiso 1 1 calc R . .
N4 N 0.56930(17) 0.12547(15) 0.03041(13) 0.0172(4) Uani 1 1 d . . .
H4 H 0.5860 0.0675 -0.0130 0.021 Uiso 1 1 calc R . .
C2 C 0.17880(18) 0.28576(18) 0.69446(15) 0.0149(4) Uani 1 1 d . . .
C6 C 0.1365(2) 0.4023(2) 0.85143(16) 0.0206(5) Uani 1 1 d . . .
C11 C 0.18998(19) 0.29448(18) 0.79928(15) 0.0157(4) Uani 1 1 d . . .
C1 C 0.27753(18) 0.14764(18) 0.54499(15) 0.0138(4) Uani 1 1 d . . .
C10 C 0.2546(2) 0.2029(2) 0.85280(16) 0.0191(5) Uani 1 1 d . . .
H10 H 0.2898 0.1302 0.8197 0.023 Uiso 1 1 calc R . .
C12 C 0.48905(19) 0.11688(18) 0.12101(15) 0.0150(4) Uani 1 1 d . . .
C3 C 0.12266(19) 0.38009(18) 0.64483(16) 0.0172(4) Uani 1 1 d . . .
H3A H 0.1192 0.3744 0.5742 0.021 Uiso 1 1 calc R . .
C9 C 0.2670(2) 0.2179(2) 0.95142(17) 0.0248(5) Uani 1 1 d . . .
H9 H 0.3116 0.1559 0.9856 0.030 Uiso 1 1 calc R . .
C13 C 0.6294(2) 0.21293(19) -0.00414(15) 0.0170(4) Uani 1 1 d . . .
C5 C 0.0745(2) 0.4960(2) 0.79901(17) 0.0234(5) Uani 1 1 d . . .
H5 H 0.0355 0.5668 0.8345 0.028 Uiso 1 1 calc R . .
C14 C 0.5897(2) 0.32315(19) 0.03408(16) 0.0210(5) Uani 1 1 d . . .
H14 H 0.5230 0.3422 0.0910 0.025 Uiso 1 1 calc R . .
C21 C 0.7859(2) 0.0686(2) -0.12532(16) 0.0213(5) Uani 1 1 d . . .
H21 H 0.7529 0.0077 -0.0938 0.026 Uiso 1 1 calc R . .
C4 C 0.0703(2) 0.48506(19) 0.69817(17) 0.0217(5) Uani 1 1 d . . .
H4A H 0.0313 0.5497 0.6630 0.026 Uiso 1 1 calc R . .
C22 C 0.7338(2) 0.1825(2) -0.08702(16) 0.0192(5) Uani 1 1 d . . .
C8 C 0.2145(2) 0.3241(2) 1.00272(17) 0.0287(6) Uani 1 1 d . . .
H8 H 0.2236 0.3336 1.0712 0.034 Uiso 1 1 calc R . .
C7 C 0.1506(2) 0.4133(2) 0.95434(17) 0.0268(5) Uani 1 1 d . . .
H7 H 0.1146 0.4844 0.9901 0.032 Uiso 1 1 calc R . .
C20 C 0.8827(2) 0.0452(2) -0.20691(17) 0.0268(5) Uani 1 1 d . . .
H20 H 0.9160 -0.0317 -0.2314 0.032 Uiso 1 1 calc R . .
C17 C 0.7876(2) 0.2716(2) -0.13396(17) 0.0244(5) Uani 1 1 d . . .
C16 C 0.7422(2) 0.3849(2) -0.09427(19) 0.0303(6) Uani 1 1 d . . .
H16 H 0.7774 0.4445 -0.1256 0.036 Uiso 1 1 calc R . .
C15 C 0.6481(2) 0.4087(2) -0.01128(18) 0.0268(5) Uani 1 1 d . . .
H15 H 0.6210 0.4844 0.0169 0.032 Uiso 1 1 calc R . .
C18 C 0.8882(2) 0.2428(3) -0.21822(18) 0.0325(6) Uani 1 1 d . . .
H18 H 0.9249 0.3014 -0.2497 0.039 Uiso 1 1 calc R . .
C19 C 0.9334(2) 0.1333(3) -0.25497(19) 0.0333(6) Uani 1 1 d . . .
H19 H 0.9990 0.1165 -0.3130 0.040 Uiso 1 1 calc R . .
O1S O 0.4846(4) 0.8614(3) 0.3796(2) 0.0208(7) Uani 0.862(3) 1 d PDU A 1
N1S N 0.5154(4) 0.6874(3) 0.3022(3) 0.0162(6) Uani 0.862(3) 1 d PDU A 1
C1S C 0.4868(2) 0.8020(2) 0.30546(19) 0.0190(5) Uani 0.862(3) 1 d PDU A 1
H1S H 0.4663 0.8415 0.2453 0.023 Uiso 0.862(3) 1 calc PR A 1
C2S C 0.5549(3) 0.6189(2) 0.3869(2) 0.0249(6) Uani 0.862(3) 1 d PDU A 1
H2S1 H 0.5595 0.6696 0.4410 0.037 Uiso 0.862(3) 1 calc PR A 1
H2S2 H 0.6348 0.5675 0.3616 0.037 Uiso 0.862(3) 1 calc PR A 1
H2S3 H 0.4974 0.5731 0.4156 0.037 Uiso 0.862(3) 1 calc PR A 1
C3S C 0.5198(3) 0.6256(2) 0.20869(19) 0.0250(6) Uani 0.862(3) 1 d PDU A 1
H3S1 H 0.4911 0.6806 0.1569 0.038 Uiso 0.862(3) 1 calc PR A 1
H3S2 H 0.4682 0.5718 0.2255 0.038 Uiso 0.862(3) 1 calc PR A 1
H3S3 H 0.6031 0.5828 0.1808 0.038 Uiso 0.862(3) 1 calc PR A 1
O1SA O 0.483(3) 0.8563(18) 0.402(2) 0.0208(7) Uani 0.138(3) 1 d PDU A 2
N1SA N 0.522(3) 0.7001(17) 0.299(2) 0.0162(6) Uani 0.138(3) 1 d PDU A 2
C1SA C 0.5331(13) 0.7556(13) 0.3795(11) 0.0190(5) Uani 0.138(3) 1 d PDU A 2
H1SA H 0.5837 0.7137 0.4230 0.023 Uiso 0.138(3) 1 calc PR A 2
C2SA C 0.4474(16) 0.7585(14) 0.2278(12) 0.0249(6) Uani 0.138(3) 1 d PDU A 2
H2S4 H 0.4493 0.7045 0.1739 0.037 Uiso 0.0688(13) 1 calc PR A 2
H2S5 H 0.4786 0.8230 0.1957 0.037 Uiso 0.0688(13) 1 calc PR A 2
H2S6 H 0.3641 0.7875 0.2660 0.037 Uiso 0.0688(13) 1 calc PR A 2
H2S7 H 0.4121 0.8388 0.2498 0.037 Uiso 0.0688(13) 1 calc PR A 2
H2S8 H 0.3828 0.7203 0.2281 0.037 Uiso 0.0688(13) 1 calc PR A 2
H2S9 H 0.4972 0.7559 0.1577 0.037 Uiso 0.0688(13) 1 calc PR A 2
C3SA C 0.5817(16) 0.5786(13) 0.2809(12) 0.0250(6) Uani 0.138(3) 1 d PDU A 2
H3S4 H 0.5630 0.5521 0.2189 0.038 Uiso 0.0688(13) 1 calc PR A 2
H3S5 H 0.5533 0.5341 0.3409 0.038 Uiso 0.0688(13) 1 calc PR A 2
H3S6 H 0.6691 0.5678 0.2711 0.038 Uiso 0.0688(13) 1 calc PR A 2
H3S7 H 0.6273 0.5506 0.3350 0.038 Uiso 0.0688(13) 1 calc PR A 2
H3S8 H 0.6370 0.5686 0.2130 0.038 Uiso 0.0688(13) 1 calc PR A 2
H3S9 H 0.5212 0.5348 0.2829 0.038 Uiso 0.0688(13) 1 calc PR A 2
O2S O 0.74682(14) 0.04624(14) 0.23719(12) 0.0243(4) Uani 1 1 d . . .
N2S N 0.85167(17) 0.17102(17) 0.15367(14) 0.0225(4) Uani 1 1 d . . .
C4S C 0.8227(2) 0.0714(2) 0.16659(17) 0.0232(5) Uani 1 1 d . . .
H4S H 0.8649 0.0133 0.1162 0.028 Uiso 1 1 calc R . .
C5S C 0.7896(3) 0.2658(2) 0.2251(2) 0.0402(7) Uani 1 1 d . . .
H5S1 H 0.7147 0.2505 0.2657 0.060 Uiso 1 1 calc R . .
H5S2 H 0.7706 0.3371 0.1860 0.060 Uiso 1 1 calc R . .
H5S3 H 0.8416 0.2737 0.2719 0.060 Uiso 1 1 calc R . .
C6S C 0.9482(3) 0.1912(2) 0.0709(2) 0.0371(7) Uani 1 1 d . . .
H6S1 H 1.0143 0.2022 0.1006 0.056 Uiso 1 1 calc R . .
H6S2 H 0.9174 0.2601 0.0324 0.056 Uiso 1 1 calc R . .
H6S3 H 0.9779 0.1247 0.0238 0.056 Uiso 1 1 calc R . .
O3S O -0.04172(16) 0.86508(17) 0.58939(15) 0.0401(5) Uani 1 1 d . . .
N3S N 0.13243(19) 0.74821(19) 0.50114(16) 0.0302(5) Uani 1 1 d . . .
C7S C 0.0158(2) 0.7733(2) 0.54718(18) 0.0271(5) Uani 1 1 d . . .
H7S H -0.0261 0.7153 0.5473 0.032 Uiso 1 1 calc R . .
C9S C 0.1943(3) 0.6359(2) 0.4559(2) 0.0427(7) Uani 1 1 d . . .
H9S1 H 0.2557 0.5975 0.4947 0.064 Uiso 1 1 calc R . .
H9S2 H 0.2331 0.6448 0.3835 0.064 Uiso 1 1 calc R . .
H9S3 H 0.1360 0.5895 0.4589 0.064 Uiso 1 1 calc R . .
C8S C 0.2003(3) 0.8342(3) 0.4945(3) 0.0525(9) Uani 1 1 d . . .
H8S1 H 0.2274 0.8526 0.4216 0.079 Uiso 1 1 calc R . .
H8S2 H 0.2707 0.8044 0.5258 0.079 Uiso 1 1 calc R . .
H8S3 H 0.1490 0.9038 0.5316 0.079 Uiso 1 1 calc R . .

loop_
_atom_site_aniso_label
_atom_site_aniso_U_11
_atom_site_aniso_U_22
_atom_site_aniso_U_33
_atom_site_aniso_U_23
_atom_site_aniso_U_13
_atom_site_aniso_U_12
Pt1 0.01336(4) 0.01209(4) 0.00902(4) -0.00013(2) -0.00145(3) -0.00230(3)
Cl1 0.0316(3) 0.0165(3) 0.0197(2) -0.00231(19) -0.0022(2) -0.0113(2)
Cl2 0.0188(3) 0.0328(3) 0.0196(2) 0.0098(2) -0.0038(2) 0.0022(2)
N1 0.0130(9) 0.0153(9) 0.0175(8) 0.0029(7) -0.0009(7) -0.0033(7)
O1 0.0183(8) 0.0155(7) 0.0098(6) 0.0004(5) 0.0006(5) -0.0014(6)
O3 0.0201(8) 0.0187(8) 0.0108(7) -0.0019(5) 0.0008(6) -0.0077(6)
O4 0.0256(9) 0.0187(8) 0.0164(7) -0.0036(6) 0.0037(6) -0.0120(7)
O2 0.0203(8) 0.0137(7) 0.0154(7) -0.0004(5) -0.0027(6) -0.0025(6)
N3 0.0182(9) 0.0140(9) 0.0093(8) 0.0004(6) 0.0004(6) -0.0031(7)
N2 0.0192(10) 0.0227(10) 0.0132(8) -0.0022(7) -0.0005(7) -0.0095(8)
N4 0.0237(10) 0.0142(9) 0.0134(8) -0.0029(6) 0.0018(7) -0.0084(8)
C2 0.0120(10) 0.0168(11) 0.0143(9) -0.0020(7) 0.0016(7) -0.0040(8)
C6 0.0215(12) 0.0227(12) 0.0166(10) -0.0038(8) 0.0025(8) -0.0088(10)
C11 0.0131(10) 0.0188(11) 0.0143(9) -0.0008(8) 0.0018(7) -0.0061(9)
C1 0.0115(10) 0.0176(11) 0.0132(9) 0.0010(7) -0.0042(7) -0.0042(8)
C10 0.0213(12) 0.0215(12) 0.0154(10) 0.0011(8) -0.0027(8) -0.0084(9)
C12 0.0140(10) 0.0172(11) 0.0124(9) 0.0005(7) -0.0027(7) -0.0012(9)
C3 0.0164(11) 0.0190(11) 0.0145(9) 0.0000(8) -0.0004(8) -0.0034(9)
C9 0.0273(13) 0.0332(14) 0.0183(11) 0.0057(9) -0.0079(9) -0.0142(11)
C13 0.0214(12) 0.0198(11) 0.0121(9) 0.0010(8) -0.0031(8) -0.0098(9)
C5 0.0226(12) 0.0167(11) 0.0255(11) -0.0047(9) 0.0050(9) -0.0027(9)
C14 0.0299(13) 0.0191(11) 0.0157(10) 0.0007(8) -0.0047(9) -0.0093(10)
C21 0.0177(12) 0.0302(13) 0.0184(10) -0.0018(9) -0.0021(8) -0.0116(10)
C4 0.0193(12) 0.0164(11) 0.0241(11) 0.0032(8) 0.0009(9) -0.0003(9)
C22 0.0186(11) 0.0271(12) 0.0158(10) 0.0009(8) -0.0041(8) -0.0125(10)
C8 0.0344(14) 0.0417(15) 0.0152(11) -0.0028(10) -0.0040(9) -0.0194(12)
C7 0.0327(14) 0.0289(13) 0.0192(11) -0.0099(9) 0.0035(9) -0.0137(11)
C20 0.0181(12) 0.0405(15) 0.0224(11) -0.0057(10) -0.0013(9) -0.0096(11)
C17 0.0274(13) 0.0336(14) 0.0197(11) 0.0061(9) -0.0076(9) -0.0201(11)
C16 0.0402(16) 0.0326(14) 0.0276(12) 0.0090(10) -0.0111(11) -0.0245(12)
C15 0.0433(16) 0.0198(12) 0.0241(11) 0.0028(9) -0.0124(10) -0.0158(11)
C18 0.0256(14) 0.0525(18) 0.0247(12) 0.0093(11) -0.0013(10) -0.0246(13)
C19 0.0208(13) 0.0589(19) 0.0222(12) 0.0009(12) 0.0012(9) -0.0184(13)
O1S 0.0230(9) 0.0168(9) 0.0218(18) -0.0041(10) 0.0006(14) -0.0072(7)
N1S 0.0207(11) 0.0144(12) 0.0143(9) -0.0004(8) -0.0040(8) -0.0051(10)
C1S 0.0164(13) 0.0198(13) 0.0196(12) 0.0008(9) -0.0012(9) -0.0048(10)
C2S 0.0381(17) 0.0197(14) 0.0216(13) 0.0030(10) -0.0132(11) -0.0102(12)
C3S 0.0343(16) 0.0224(14) 0.0194(12) -0.0046(10) -0.0085(11) -0.0057(12)
O1SA 0.0230(9) 0.0168(9) 0.0218(18) -0.0041(10) 0.0006(14) -0.0072(7)
N1SA 0.0207(11) 0.0144(12) 0.0143(9) -0.0004(8) -0.0040(8) -0.0051(10)
C1SA 0.0164(13) 0.0198(13) 0.0196(12) 0.0008(9) -0.0012(9) -0.0048(10)
C2SA 0.0381(17) 0.0197(14) 0.0216(13) 0.0030(10) -0.0132(11) -0.0102(12)
C3SA 0.0343(16) 0.0224(14) 0.0194(12) -0.0046(10) -0.0085(11) -0.0057(12)
O2S 0.0221(9) 0.0213(9) 0.0256(8) 0.0033(6) 0.0031(7) -0.0059(7)
N2S 0.0209(10) 0.0232(10) 0.0233(10) 0.0039(8) -0.0017(8) -0.0083(8)
C4S 0.0242(13) 0.0209(12) 0.0222(11) -0.0006(9) -0.0009(9) -0.0047(10)
C5S 0.0452(18) 0.0298(15) 0.0437(16) -0.0073(12) 0.0066(13) -0.0180(13)
C6S 0.0345(16) 0.0352(15) 0.0378(15) 0.0074(12) 0.0065(12) -0.0150(13)
O3S 0.0257(10) 0.0380(11) 0.0524(12) -0.0146(9) 0.0105(9) -0.0133(9)
N3S 0.0210(11) 0.0357(13) 0.0303(11) 0.0039(9) 0.0020(8) -0.0077(9)
C7S 0.0218(13) 0.0338(14) 0.0261(12) 0.0005(10) 0.0000(9) -0.0120(11)
C9S 0.0368(16) 0.0405(17) 0.0363(15) 0.0042(12) 0.0050(12) 0.0046(13)
C8S 0.0322(17) 0.062(2) 0.065(2) 0.0040(17) 0.0038(15) -0.0274(16)

loop_
_atom_type_symbol
_atom_type_description
_atom_type_scat_dispersion_real
_atom_type_scat_dispersion_imag
_atom_type_scat_source
C C 0.0033 0.0016 'International Tables Vol C Tables 4.2.6.8 and 6.1.1.4'
H H 0.0000 0.0000 'International Tables Vol C Tables 4.2.6.8 and 6.1.1.4'
N N 0.0061 0.0033 'International Tables Vol C Tables 4.2.6.8 and 6.1.1.4'
O O 0.0106 0.0060 'International Tables Vol C Tables 4.2.6.8 and 6.1.1.4'
Cl Cl 0.1484 0.1585 'International Tables Vol C Tables 4.2.6.8 and 6.1.1.4'
Pt Pt -1.7033 8.3905 'International Tables Vol C Tables 4.2.6.8 and 6.1.1.4'

loop_
_geom_angle_atom_site_label_1
_geom_angle_atom_site_label_2
_geom_angle_atom_site_label_3
_geom_angle
O1 Pt1 O3 173.33(6)
O1 Pt1 N1 91.81(6)
O3 Pt1 N1 87.97(6)
O1 Pt1 N2 89.71(6)
O3 Pt1 N2 96.96(6)
N1 Pt1 N2 92.42(7)
O1 Pt1 Cl2 88.74(4)
O3 Pt1 Cl2 91.40(5)
N1 Pt1 Cl2 179.16(5)
N2 Pt1 Cl2 88.22(6)
O1 Pt1 Cl1 89.21(4)
O3 Pt1 Cl1 84.12(4)
N1 Pt1 Cl1 88.04(5)
N2 Pt1 Cl1 178.83(5)
Cl2 Pt1 Cl1 91.33(2)
Pt1 N1 H1A 109.5
Pt1 N1 H1B 109.5
H1A N1 H1B 109.5
Pt1 N1 H1C 109.5
H1A N1 H1C 109.5
H1B N1 H1C 109.5
C1 O1 Pt1 119.28(12)
C12 O3 Pt1 127.48(13)
C1 N3 C2 129.97(17)
C1 N3 H3 115.0
C2 N3 H3 115.0
Pt1 N2 H2A 109.5
Pt1 N2 H2B 109.5
H2A N2 H2B 109.5
Pt1 N2 H2C 109.5
H2A N2 H2C 109.5
H2B N2 H2C 109.5
C12 N4 C13 130.08(18)
C12 N4 H4 115.0
C13 N4 H4 115.0
C3 C2 N3 122.21(18)
C3 C2 C11 120.52(19)
N3 C2 C11 117.25(18)
C5 C6 C7 121.8(2)
C5 C6 C11 119.6(2)
C7 C6 C11 118.6(2)
C10 C11 C6 118.42(19)
C10 C11 C2 123.53(19)
C6 C11 C2 118.02(19)
O2 C1 O1 126.28(18)
O2 C1 N3 118.88(18)
O1 C1 N3 114.84(18)
C9 C10 C11 120.9(2)
C9 C10 H10 119.5
C11 C10 H10 119.5
O4 C12 O3 126.73(18)
O4 C12 N4 118.32(18)
O3 C12 N4 114.94(18)
C2 C3 C4 120.2(2)
C2 C3 H3A 119.9
C4 C3 H3A 119.9
C10 C9 C8 120.7(2)
C10 C9 H9 119.7
C8 C9 H9 119.7
C14 C13 N4 123.37(19)
C14 C13 C22 120.1(2)
N4 C13 C22 116.41(19)
C4 C5 C6 120.3(2)
C4 C5 H5 119.9
C6 C5 H5 119.9
C13 C14 C15 120.0(2)
C13 C14 H14 120.0
C15 C14 H14 120.0
C20 C21 C22 121.0(2)
C20 C21 H21 119.5
C22 C21 H21 119.5
C5 C4 C3 121.2(2)
C5 C4 H4A 119.4
C3 C4 H4A 119.4
C21 C22 C17 118.2(2)
C21 C22 C13 123.4(2)
C17 C22 C13 118.4(2)
C7 C8 C9 120.0(2)
C7 C8 H8 120.0
C9 C8 H8 120.0
C8 C7 C6 121.4(2)
C8 C7 H7 119.3
C6 C7 H7 119.3
C21 C20 C19 120.8(2)
C21 C20 H20 119.6
C19 C20 H20 119.6
C16 C17 C18 121.6(2)
C16 C17 C22 119.7(2)
C18 C17 C22 118.6(2)
C15 C16 C17 120.1(2)
C15 C16 H16 120.0
C17 C16 H16 120.0
C16 C15 C14 121.4(2)
C16 C15 H15 119.3
C14 C15 H15 119.3
C19 C18 C17 121.6(2)
C19 C18 H18 119.2
C17 C18 H18 119.2
C18 C19 C20 119.7(2)
C18 C19 H19 120.1
C20 C19 H19 120.1
C1S N1S C2S 121.7(3)
C1S N1S C3S 121.3(3)
C2S N1S C3S 116.7(3)
O1S C1S N1S 125.8(3)
O1S C1S H1S 117.1
N1S C1S H1S 117.1
C1SA N1SA C2SA 120.9(16)
C1SA N1SA C3SA 120.5(19)
C2SA N1SA C3SA 118.6(15)
O1SA C1SA N1SA 125(2)
O1SA C1SA H1SA 117.6
N1SA C1SA H1SA 117.6
N1SA C2SA H2S4 109.5
N1SA C2SA H2S5 109.5
H2S4 C2SA H2S5 109.5
N1SA C2SA H2S6 109.5
H2S4 C2SA H2S6 109.5
H2S5 C2SA H2S6 109.5
N1SA C2SA H2S7 109.5
H2S4 C2SA H2S7 141.1
H2S5 C2SA H2S7 56.3
H2S6 C2SA H2S7 56.3
N1SA C2SA H2S8 109.5
H2S4 C2SA H2S8 56.3
H2S5 C2SA H2S8 141.1
H2S6 C2SA H2S8 56.3
H2S7 C2SA H2S8 109.5
N1SA C2SA H2S9 109.5
H2S4 C2SA H2S9 56.3
H2S5 C2SA H2S9 56.3
H2S6 C2SA H2S9 141.1
H2S7 C2SA H2S9 109.5
H2S8 C2SA H2S9 109.5
N1SA C3SA H3S4 109.5
N1SA C3SA H3S5 109.5
H3S4 C3SA H3S5 109.5
N1SA C3SA H3S6 109.5
H3S4 C3SA H3S6 109.5
H3S5 C3SA H3S6 109.5
N1SA C3SA H3S7 109.5
H3S4 C3SA H3S7 141.1
H3S5 C3SA H3S7 56.3
H3S6 C3SA H3S7 56.3
N1SA C3SA H3S8 109.5
H3S4 C3SA H3S8 56.3
H3S5 C3SA H3S8 141.1
H3S6 C3SA H3S8 56.3
H3S7 C3SA H3S8 109.5
N1SA C3SA H3S9 109.5
H3S4 C3SA H3S9 56.3
H3S5 C3SA H3S9 56.3
H3S6 C3SA H3S9 141.1
H3S7 C3SA H3S9 109.5
H3S8 C3SA H3S9 109.5
C4S N2S C5S 120.6(2)
C4S N2S C6S 122.7(2)
C5S N2S C6S 116.6(2)
O2S C4S N2S 126.5(2)
O2S C4S H4S 116.8
N2S C4S H4S 116.8
N2S C5S H5S1 109.5
N2S C5S H5S2 109.5
H5S1 C5S H5S2 109.5
N2S C5S H5S3 109.5
H5S1 C5S H5S3 109.5
H5S2 C5S H5S3 109.5
N2S C6S H6S1 109.5
N2S C6S H6S2 109.5
H6S1 C6S H6S2 109.5
N2S C6S H6S3 109.5
H6S1 C6S H6S3 109.5
H6S2 C6S H6S3 109.5
C7S N3S C8S 120.1(2)
C7S N3S C9S 121.7(2)
C8S N3S C9S 118.2(2)
O3S C7S N3S 125.4(2)
O3S C7S H7S 117.3
N3S C7S H7S 117.3
N3S C9S H9S1 109.5
N3S C9S H9S2 109.5
H9S1 C9S H9S2 109.5
N3S C9S H9S3 109.5
H9S1 C9S H9S3 109.5
H9S2 C9S H9S3 109.5
N3S C8S H8S1 109.5
N3S C8S H8S2 109.5
H8S1 C8S H8S2 109.5
N3S C8S H8S3 109.5
H8S1 C8S H8S3 109.5
H8S2 C8S H8S3 109.5

loop_
_geom_bond_atom_site_label_1
_geom_bond_atom_site_label_2
_geom_bond_distance
Pt1 O1 2.0065(13)
Pt1 O3 2.0161(13)
Pt1 N1 2.0299(17)
Pt1 N2 2.0349(18)
Pt1 Cl2 2.3126(6)
Pt1 Cl1 2.3176(6)
N1 H1A 0.9100
N1 H1B 0.9100
N1 H1C 0.9100
O1 C1 1.321(2)
O3 C12 1.296(2)
O4 C12 1.239(3)
O2 C1 1.222(2)
N3 C1 1.371(2)
N3 C2 1.411(3)
N3 H3 0.8800
N2 H2A 0.9100
N2 H2B 0.9100
N2 H2C 0.9100
N4 C12 1.371(2)
N4 C13 1.414(3)
N4 H4 0.8800
C2 C3 1.372(3)
C2 C11 1.431(3)
C6 C5 1.414(3)
C6 C7 1.421(3)
C6 C11 1.427(3)
C11 C10 1.420(3)
C10 C9 1.368(3)
C10 H10 0.9500
C3 C4 1.405(3)
C3 H3A 0.9500
C9 C8 1.404(3)
C9 H9 0.9500
C13 C14 1.370(3)
C13 C22 1.437(3)
C5 C4 1.358(3)
C5 H5 0.9500
C14 C15 1.416(3)
C14 H14 0.9500
C21 C20 1.367(3)
C21 C22 1.419(3)
C21 H21 0.9500
C4 H4A 0.9500
C22 C17 1.427(3)
C8 C7 1.360(4)
C8 H8 0.9500
C7 H7 0.9500
C20 C19 1.403(4)
C20 H20 0.9500
C17 C16 1.412(4)
C17 C18 1.419(3)
C16 C15 1.360(4)
C16 H16 0.9500
C15 H15 0.9500
C18 C19 1.358(4)
C18 H18 0.9500
C19 H19 0.9500
O1S C1S 1.232(4)
N1S C1S 1.333(4)
N1S C2S 1.444(5)
N1S C3S 1.458(4)
C1S H1S 0.9500
C2S H2S1 0.9800
C2S H2S2 0.9800
C2S H2S3 0.9800
C3S H3S1 0.9800
C3S H3S2 0.9800
C3S H3S3 0.9800
O1SA C1SA 1.222(17)
N1SA C1SA 1.336(17)
N1SA C2SA 1.45(2)
N1SA C3SA 1.457(17)
C1SA H1SA 0.9500
C2SA H2S4 0.9800
C2SA H2S5 0.9800
C2SA H2S6 0.9800
C2SA H2S7 0.9800
C2SA H2S8 0.9800
C2SA H2S9 0.9800
C3SA H3S4 0.9800
C3SA H3S5 0.9800
C3SA H3S6 0.9800
C3SA H3S7 0.9800
C3SA H3S8 0.9800
C3SA H3S9 0.9800
O2S C4S 1.226(3)
N2S C4S 1.319(3)
N2S C5S 1.451(3)
N2S C6S 1.454(3)
C4S H4S 0.9500
C5S H5S1 0.9800
C5S H5S2 0.9800
C5S H5S3 0.9800
C6S H6S1 0.9800
C6S H6S2 0.9800
C6S H6S3 0.9800
O3S C7S 1.226(3)
N3S C7S 1.333(3)
N3S C8S 1.445(4)
N3S C9S 1.449(3)
C7S H7S 0.9500
C9S H9S1 0.9800
C9S H9S2 0.9800
C9S H9S3 0.9800
C8S H8S1 0.9800
C8S H8S2 0.9800
C8S H8S3 0.9800
